data_2209926
loop_
_publ_author_name
'Quijano, Maria Luisa'
'Cobo, Justo'
'Nogueras, Manuel'
'Low, John Nicolson'

_publ_section_title
;
 4-Amino-6-(2,2-diethoxyethoxy)-2-(methylsulfanyl)pyrimidine
;
_journal_coeditor_code LH2112
_journal_issue 8
_journal_name_full 'Acta Crystallographica Section E'
_journal_page_first o3142
_journal_page_last o3144
_journal_paper_doi 10.1107/S1600536806024536
_journal_volume 62
_journal_year 2006
_chemical_formula_iupac 'C11 H19 N3 O3 S'
_chemical_formula_moiety 'C11 H19 N3 O3 S'
_chemical_formula_sum 'C11 H19 N3 O3 S'
_chemical_formula_weight 273.35
_chemical_melting_point 438
_chemical_name_systematic
;
4-amino-6-(2,2-diethoxyethoxy)-2-(methylsulfanyl)pyrimidine
;
_space_group_IT_number 2
_symmetry_cell_setting triclinic
_symmetry_space_group_name_Hall '-P 1'
_symmetry_space_group_name_H-M 'P -1'
_atom_sites_solution_hydrogens geom
_atom_sites_solution_primary direct
_atom_sites_solution_secondary difmap
_cell_angle_alpha 81.197(9)
_cell_angle_beta 82.390(7)
_cell_angle_gamma 78.817(8)
_cell_formula_units_Z 2
_cell_length_a 7.2280(8)
_cell_length_b 9.6360(9)
_cell_length_c 10.0850(10)
_cell_measurement_reflns_used 3000
_cell_measurement_temperature 120(2)
_cell_measurement_theta_max 27.49
_cell_measurement_theta_min 5.05
_cell_volume 677.12(12)
_computing_cell_refinement 'DIRAX/LSQ (Duisenberg <i>et al.</i>,  2000)'
_computing_data_collection 'COLLECT (Bruker--Nonius, 2004)'
_computing_data_reduction 'EvalCCD (Duisenberg <i>et al.</i>,  2003)'
_computing_molecular_graphics 'ORTEPII (Johnson, 1976) and PLATON (Spek, 2003)'
_computing_publication_material 'SHELXL97 and PRPKAPPA (Ferguson, 1999)'
_computing_structure_refinement 'OSCAIL (McArdle, 2003) and SHELXL97 (Sheldrick, 1997)'
_computing_structure_solution 'SIR2004 (Burla <i>et al.</i>,  2005)'
_diffrn_ambient_temperature 120(2)
_diffrn_measured_fraction_theta_full 0.984
_diffrn_measured_fraction_theta_max 0.962
_diffrn_measurement_device_type 'Bruker--Nonius KappaCCD'
_diffrn_measurement_method 'Thick-slice \p and \w'
_diffrn_radiation_type MoK\a
_diffrn_radiation_wavelength 0.71073
_diffrn_reflns_av_R_equivalents 0.1183
_diffrn_reflns_av_sigmaI/netI 0.1883
_diffrn_reflns_limit_h_max 9
_diffrn_reflns_limit_h_min -8
_diffrn_reflns_limit_k_max 12
_diffrn_reflns_limit_k_min -12
_diffrn_reflns_limit_l_max 12
_diffrn_reflns_limit_l_min -13
_diffrn_reflns_number 10168
_diffrn_reflns_theta_full 25.00
_diffrn_reflns_theta_max 27.49
_diffrn_reflns_theta_min 5.05
_diffrn_standards_decay_% 0
_exptl_absorpt_coefficient_mu 0.244
_exptl_absorpt_correction_T_max 0.9666
_exptl_absorpt_correction_T_min 0.8835
_exptl_absorpt_correction_type multi-scan
_exptl_absorpt_process_details '(EvalCCD; Duisenberg <i>et al.</i>,  2003)'
_exptl_crystal_colour yellow
_exptl_crystal_density_diffrn 1.341
_exptl_crystal_density_method 'not measured'
_exptl_crystal_description block
_exptl_crystal_F_000 292
_exptl_crystal_size_max 0.52
_exptl_crystal_size_mid 0.29
_exptl_crystal_size_min 0.14
_refine_diff_density_max 0.700
_refine_diff_density_min -0.530
_refine_ls_extinction_method none
_refine_ls_goodness_of_fit_ref 1.016
_refine_ls_hydrogen_treatment constr
_refine_ls_matrix_type full
_refine_ls_number_parameters 166
_refine_ls_number_reflns 3000
_refine_ls_number_restraints 0
_refine_ls_restrained_S_all 1.016
_refine_ls_R_factor_all 0.2411
_refine_ls_R_factor_gt 0.0732
_refine_ls_shift/su_max 0.000
_refine_ls_shift/su_mean 0.000
_refine_ls_structure_factor_coef Fsqd
_refine_ls_weighting_details 'w=1/[\s^2^(Fo^2^)+(0.1062P)^2^+1.0232P] where P=(Fo^2^+2Fc^2^)/3'
_refine_ls_weighting_scheme calc
_refine_ls_wR_factor_gt 0.1625
_refine_ls_wR_factor_ref 0.2526
_reflns_number_gt 1200
_reflns_number_total 3000
_reflns_threshold_expression I>2\s(I)
_cod_data_source_file lh2112.cif
_cod_data_source_block I
_cod_database_code 2209926
_cod_database_fobs_code 2209926

loop_
_symmetry_equiv_pos_as_xyz
'x, y, z'
'-x, -y, -z'

loop_
_atom_site_type_symbol
_atom_site_label
_atom_site_fract_x
_atom_site_fract_y
_atom_site_fract_z
_atom_site_U_iso_or_equiv
_atom_site_adp_type
_atom_site_calc_flag
_atom_site_refinement_flags
_atom_site_occupancy
N N1 0.4599(6) 0.6665(4) 0.3719(4) 0.0270(10) Uani d . 1
C C2 0.5473(7) 0.6411(5) 0.2507(5) 0.0281(12) Uani d . 1
S S2 0.7579(2) 0.70417(16) 0.19170(14) 0.0373(5) Uani d . 1
C C21 0.7992(8) 0.7871(6) 0.3302(6) 0.0401(15) Uani d . 1
N N3 0.4967(6) 0.5670(4) 0.1636(4) 0.0246(10) Uani d . 1
C C4 0.3395(7) 0.5080(5) 0.2048(5) 0.0266(12) Uani d . 1
N N4 0.2892(6) 0.4329(5) 0.1184(4) 0.0317(11) Uani d . 1
C C5 0.2369(7) 0.5264(5) 0.3319(5) 0.0278(12) Uani d . 1
C C6 0.3043(7) 0.6092(5) 0.4078(5) 0.0252(12) Uani d . 1
O O6 0.2063(5) 0.6314(4) 0.5289(3) 0.0318(9) Uani d . 1
C C61 0.2784(8) 0.7194(6) 0.6052(5) 0.0317(13) Uani d . 1
C C62 0.1616(7) 0.7193(6) 0.7414(5) 0.0307(13) Uani d . 1
O O61 0.2315(5) 0.8144(4) 0.8062(3) 0.0325(9) Uani d . 1
C C63 0.1706(9) 0.8063(6) 0.9472(5) 0.0377(14) Uani d . 1
C C64 0.2834(9) 0.8905(6) 1.0088(6) 0.0455(16) Uani d . 1
O O62 -0.0357(5) 0.7540(4) 0.7356(3) 0.0307(9) Uani d . 1
C C65 -0.1042(8) 0.8906(6) 0.6607(5) 0.0359(14) Uani d . 1
C C66 -0.3171(8) 0.9162(6) 0.6835(6) 0.0428(15) Uani d . 1
H H21A 0.9162 0.8266 0.3072 0.060 Uiso calc PR 0.50
H H21B 0.8115 0.7160 0.4106 0.060 Uiso calc PR 0.50
H H21C 0.6924 0.8640 0.3484 0.060 Uiso calc PR 0.50
H H21D 0.6972 0.7778 0.4036 0.060 Uiso calc PR 0.50
H H21E 0.8019 0.8884 0.3002 0.060 Uiso calc PR 0.50
H H21F 0.9210 0.7404 0.3624 0.060 Uiso calc PR 0.50
H H4A 0.3713 0.4190 0.0323 0.038 Uiso d R 1
H H4B 0.1858 0.3925 0.1537 0.038 Uiso d R 1
H H5 0.1280 0.4843 0.3632 0.033 Uiso calc R 1
H H61A 0.2684 0.8179 0.5574 0.038 Uiso calc R 1
H H61B 0.4135 0.6812 0.6168 0.038 Uiso calc R 1
H H62 0.1910 0.6218 0.7929 0.037 Uiso calc R 1
H H63A 0.1914 0.7056 0.9896 0.045 Uiso calc R 1
H H63B 0.0337 0.8460 0.9619 0.045 Uiso calc R 1
H H64A 0.2631 0.9896 0.9654 0.068 Uiso calc R 1
H H64B 0.4184 0.8491 0.9955 0.068 Uiso calc R 1
H H64C 0.2421 0.8878 1.1056 0.068 Uiso calc R 1
H H65A -0.0615 0.8898 0.5633 0.043 Uiso calc R 1
H H65B -0.0547 0.9672 0.6925 0.043 Uiso calc R 1
H H66A -0.3576 0.9137 0.7804 0.064 Uiso calc R 1
H H66B -0.3647 0.8419 0.6486 0.064 Uiso calc R 1
H H66C -0.3680 1.0098 0.6365 0.064 Uiso calc R 1

loop_
_atom_site_aniso_label
_atom_site_aniso_U_11
_atom_site_aniso_U_22
_atom_site_aniso_U_33
_atom_site_aniso_U_12
_atom_site_aniso_U_13
_atom_site_aniso_U_23
N1 0.030(3) 0.031(2) 0.021(2) -0.011(2) -0.0009(19) -0.0021(18)
C2 0.026(3) 0.033(3) 0.026(3) -0.006(2) -0.005(2) -0.003(2)
S2 0.0361(9) 0.0440(9) 0.0357(8) -0.0165(7) 0.0007(6) -0.0091(6)
C21 0.034(4) 0.041(3) 0.051(3) -0.016(3) -0.002(3) -0.017(3)
N3 0.025(3) 0.028(2) 0.022(2) -0.007(2) -0.0029(18) -0.0031(18)
C4 0.026(3) 0.027(3) 0.027(3) -0.003(2) -0.004(2) -0.005(2)
N4 0.029(3) 0.047(3) 0.025(2) -0.019(2) 0.0042(19) -0.014(2)
C5 0.026(3) 0.028(3) 0.029(3) -0.005(2) 0.000(2) -0.007(2)
C6 0.021(3) 0.027(3) 0.025(3) -0.001(2) -0.002(2) -0.002(2)
O6 0.030(2) 0.042(2) 0.0268(18) -0.0138(18) 0.0040(16) -0.0128(16)
C61 0.032(3) 0.038(3) 0.028(3) -0.006(3) -0.003(2) -0.012(2)
C62 0.027(3) 0.035(3) 0.033(3) -0.008(3) -0.004(2) -0.005(2)
O61 0.032(2) 0.044(2) 0.0250(17) -0.0116(18) -0.0007(15) -0.0112(16)
C63 0.045(4) 0.043(3) 0.024(3) -0.008(3) 0.002(2) -0.005(2)
C64 0.057(4) 0.046(4) 0.036(3) -0.006(3) -0.013(3) -0.010(3)
O62 0.027(2) 0.030(2) 0.0335(19) -0.0045(17) -0.0013(16) -0.0045(16)
C65 0.036(4) 0.037(3) 0.037(3) -0.011(3) -0.005(3) -0.004(3)
C66 0.028(3) 0.048(4) 0.048(3) -0.001(3) -0.003(3) -0.003(3)

loop_
_atom_type_symbol
_atom_type_description
_atom_type_scat_dispersion_real
_atom_type_scat_dispersion_imag
_atom_type_scat_source
C C 0.0033 0.0000 'International Tables Vol C Tables 4.2.6.8 and 6.1.1.4'
H H 0.0000 0.0000 'International Tables Vol C Tables 4.2.6.8 and 6.1.1.4'
N N 0.0061 0.0000 'International Tables Vol C Tables 4.2.6.8 and 6.1.1.4'
O O 0.0106 0.0000 'International Tables Vol C Tables 4.2.6.8 and 6.1.1.4'
S S 0.1246 0.0000 'International Tables Vol C Tables 4.2.6.8 and 6.1.1.4'

loop_
_geom_angle_atom_site_label_1
_geom_angle_atom_site_label_2
_geom_angle_atom_site_label_3
_geom_angle
_geom_angle_publ_flag
C6 N1 C2 114.3(4) no
N1 C2 N3 128.0(5) no
N1 C2 S2 119.7(4) no
N3 C2 S2 112.3(4) no
C2 S2 C21 102.8(3) no
S2 C21 H21A 109.5 no
S2 C21 H21B 109.5 no
H21A C21 H21B 109.5 no
S2 C21 H21C 109.5 no
H21A C21 H21C 109.5 no
H21B C21 H21C 109.5 no
S2 C21 H21D 109.5 no
H21A C21 H21D 141.1 no
H21B C21 H21D 56.3 no
H21C C21 H21D 56.3 no
S2 C21 H21E 109.5 no
H21A C21 H21E 56.3 no
H21B C21 H21E 141.1 no
H21C C21 H21E 56.3 no
H21D C21 H21E 109.5 no
S2 C21 H21F 109.5 no
H21A C21 H21F 56.3 no
H21B C21 H21F 56.3 no
H21C C21 H21F 141.1 no
H21D C21 H21F 109.5 no
H21E C21 H21F 109.5 no
C2 N3 C4 116.0(4) no
N4 C4 N3 116.2(4) no
N4 C4 C5 122.9(5) no
N3 C4 C5 120.9(4) no
C4 N4 H4A 119.3 no
C4 N4 H4B 111.8 no
H4A N4 H4B 128.5 no
C6 C5 C4 115.9(5) no
C6 C5 H5 122.1 no
C4 C5 H5 122.1 no
N1 C6 O6 117.9(4) no
N1 C6 C5 124.9(4) no
O6 C6 C5 117.2(4) no
C6 O6 C61 116.0(4) no
O6 C61 C62 107.8(4) no
O6 C61 H61A 110.1 no
C62 C61 H61A 110.1 no
O6 C61 H61B 110.1 no
C62 C61 H61B 110.1 no
H61A C61 H61B 108.5 no
O61 C62 O62 113.1(4) no
O61 C62 C61 104.5(4) no
O62 C62 C61 114.6(4) no
O61 C62 H62 108.1 no
O62 C62 H62 108.1 no
C61 C62 H62 108.1 no
C62 O61 C63 113.5(4) no
O61 C63 C64 108.1(5) no
O61 C63 H63A 110.1 no
C64 C63 H63A 110.1 no
O61 C63 H63B 110.1 no
C64 C63 H63B 110.1 no
H63A C63 H63B 108.4 no
C63 C64 H64A 109.5 no
C63 C64 H64B 109.5 no
H64A C64 H64B 109.5 no
C63 C64 H64C 109.5 no
H64A C64 H64C 109.5 no
H64B C64 H64C 109.5 no
C62 O62 C65 115.9(4) no
O62 C65 C66 107.5(4) no
O62 C65 H65A 110.2 no
C66 C65 H65A 110.2 no
O62 C65 H65B 110.2 no
C66 C65 H65B 110.2 no
H65A C65 H65B 108.5 no
C65 C66 H66A 109.5 no
C65 C66 H66B 109.5 no
H66A C66 H66B 109.5 no
C65 C66 H66C 109.5 no
H66A C66 H66C 109.5 no
H66B C66 H66C 109.5 no

loop_
_geom_bond_atom_site_label_1
_geom_bond_atom_site_label_2
_geom_bond_distance
_geom_bond_publ_flag
N1 C6 1.331(6) no
N1 C2 1.335(6) no
C2 N3 1.339(6) no
C2 S2 1.746(5) no
S2 C21 1.796(5) no
C21 H21A 0.98 no
C21 H21B 0.98 no
C21 H21C 0.98 no
C21 H21D 0.98 no
C21 H21E 0.98 no
C21 H21F 0.98 no
N3 C4 1.357(6) no
C4 N4 1.340(6) no
C4 C5 1.411(7) no
N4 H4A 0.9959 no
N4 H4B 0.9151 no
C5 C6 1.377(7) no
C5 H5 0.95 no
C6 O6 1.354(6) no
O6 C61 1.435(6) no
C61 C62 1.514(7) no
C61 H61A 0.99 no
C61 H61B 0.99 no
C62 O61 1.404(6) no
C62 O62 1.407(6) no
C62 H62 1.00 no
O61 C63 1.427(6) no
C63 C64 1.501(7) no
C63 H63A 0.99 no
C63 H63B 0.99 no
C64 H64A 0.98 no
C64 H64B 0.98 no
C64 H64C 0.98 no
O62 C65 1.446(6) no
C65 C66 1.503(8) no
C65 H65A 0.99 no
C65 H65B 0.99 no
C66 H66A 0.98 no
C66 H66B 0.98 no
C66 H66C 0.98 no

loop_
_geom_hbond_atom_site_label_D
_geom_hbond_atom_site_label_H
_geom_hbond_atom_site_label_A
_geom_hbond_site_symmetry_A
_geom_hbond_distance_DH
_geom_hbond_distance_HA
_geom_hbond_distance_DA
_geom_hbond_angle_DHA
_geom_hbond_publ_flag
N4 H4A N3 2_665 1.00 2.07 3.052(6) 167 y
N4 H4B O62 2_566 0.91 2.05 2.919(6) 158 y

loop_
_geom_torsion_atom_site_label_1
_geom_torsion_atom_site_label_2
_geom_torsion_atom_site_label_3
_geom_torsion_atom_site_label_4
_geom_torsion
_geom_torsion_publ_flag
C6 N1 C2 N3 0.3(7) no
C6 N1 C2 S2 -177.9(3) no
N1 C2 S2 C21 2.1(5) no
N3 C2 S2 C21 -176.3(4) no
N1 C2 N3 C4 -1.5(7) no
S2 C2 N3 C4 176.8(3) no
C2 N3 C4 N4 -179.6(4) no
C2 N3 C4 C5 0.6(7) no
N4 C4 C5 C6 -178.5(5) no
N3 C4 C5 C6 1.3(7) no
C2 N1 C6 O6 -179.3(4) no
C2 N1 C6 C5 2.0(7) no
C4 C5 C6 N1 -2.7(7) no
C4 C5 C6 O6 178.6(4) no
N1 C6 O6 C61 1.9(6) no
C5 C6 O6 C61 -179.3(4) no
C6 O6 C61 C62 -174.7(4) no
O6 C61 C62 O61 -176.2(4) no
O6 C61 C62 O62 -51.8(6) no
O62 C62 O61 C63 68.0(5) no
C61 C62 O61 C63 -166.7(4) no
C62 O61 C63 C64 169.2(4) no
O61 C62 O62 C65 62.1(5) no
C61 C62 O62 C65 -57.5(6) no
C62 O62 C65 C66 -171.9(4) no
